data_7126021
loop_
_publ_author_name
'Wang, Kai-Yao'
'Sun, Meng'
'Ding, Dong'
'Liu, Hua-Wei'
'Cheng, Lin'
'Wang, Cheng'

_publ_section_title
;
 Di-lacunary [In<sub>6</sub>S<sub>15</sub>]<sup>12-</sup> cluster: the
 building block of a highly negatively charged framework for superior
 Sr<sup>2+</sup> adsorption capacities.
;
_journal_issue 23
_journal_name_full 'Chemical communications (Cambridge, England)'
_journal_page_first 3409
_journal_page_last 3412
_journal_paper_doi 10.1039/d0cc00441c
_journal_volume 56
_journal_year 2020
_chemical_formula_sum 'C12 H48 In6 N6 S12'
_chemical_formula_weight 1350.20
_space_group_crystal_system monoclinic
_space_group_IT_number 14
_space_group_name_Hall '-P 2yn'
_space_group_name_H-M_alt 'P 1 21/n 1'
_atom_sites_solution_hydrogens geom
_audit_creation_method SHELXL-2014/7
_audit_update_record
;
2020-01-15 deposited with the CCDC.	2020-02-14 downloaded from the CCDC.
;
_cell_angle_alpha 90
_cell_angle_beta 93.409(2)
_cell_angle_gamma 90
_cell_formula_units_Z 4
_cell_length_a 9.7420(2)
_cell_length_b 14.4225(3)
_cell_length_c 28.1311(5)
_cell_measurement_reflns_used 9998
_cell_measurement_temperature 293(2)
_cell_measurement_theta_max 78.2610
_cell_measurement_theta_min 3.4130
_cell_volume 3945.54(14)
_computing_cell_refinement 'CrysAlisPro 1.171.39.35c (Rigaku OD, 2017)'
_computing_data_collection 'CrysAlisPro 1.171.39.35c (Rigaku OD, 2017)'
_computing_data_reduction 'CrysAlisPro 1.171.39.35c (Rigaku OD, 2017)'
_computing_structure_refinement 'SHELXL-2014/7 (Sheldrick, 2014)'
_diffrn_ambient_temperature 293(2)
_diffrn_measured_fraction_theta_full 0.997
_diffrn_measured_fraction_theta_max 0.996
_diffrn_measurement_device_type 'XtaLAB AFC12 (RINC): Kappa dual offset/far'
_diffrn_measurement_method '\w scans'
_diffrn_radiation_type CuK\a
_diffrn_radiation_wavelength 1.54178
_diffrn_reflns_av_R_equivalents 0.0771
_diffrn_reflns_av_unetI/netI 0.0721
_diffrn_reflns_Laue_measured_fraction_full 0.997
_diffrn_reflns_Laue_measured_fraction_max 0.996
_diffrn_reflns_limit_h_max 12
_diffrn_reflns_limit_h_min -9
_diffrn_reflns_limit_k_max 17
_diffrn_reflns_limit_k_min -18
_diffrn_reflns_limit_l_max 35
_diffrn_reflns_limit_l_min -33
_diffrn_reflns_number 27422
_diffrn_reflns_point_group_measured_fraction_full 0.997
_diffrn_reflns_point_group_measured_fraction_max 0.996
_diffrn_reflns_theta_full 67.679
_diffrn_reflns_theta_max 74.485
_diffrn_reflns_theta_min 7.425
_diffrn_source 'micro-focus sealed X-ray tube'
_exptl_absorpt_coefficient_mu 33.637
_exptl_absorpt_correction_T_max 1.00000
_exptl_absorpt_correction_T_min 0.02662
_exptl_absorpt_correction_type multi-scan
_exptl_absorpt_process_details
;
CrysAlisPro 1.171.39.35c (Rigaku Oxford Diffraction, 2017)
Empirical absorption correction using spherical harmonics,
 implemented in SCALE3 ABSPACK scaling algorithm.
;
_exptl_crystal_colour colorless
_exptl_crystal_density_diffrn 2.273
_exptl_crystal_description plate
_exptl_crystal_F_000 2592
_exptl_crystal_size_max 0.16
_exptl_crystal_size_mid 0.14
_exptl_crystal_size_min 0.03
_refine_diff_density_max 5.504
_refine_diff_density_min -2.941
_refine_diff_density_rms 0.347
_refine_ls_extinction_method none
_refine_ls_goodness_of_fit_ref 1.049
_refine_ls_hydrogen_treatment constr
_refine_ls_matrix_type full
_refine_ls_number_parameters 244
_refine_ls_number_reflns 8031
_refine_ls_number_restraints 3
_refine_ls_restrained_S_all 1.049
_refine_ls_R_factor_all 0.1008
_refine_ls_R_factor_gt 0.0920
_refine_ls_shift/su_max 0.000
_refine_ls_shift/su_mean 0.000
_refine_ls_structure_factor_coef Fsqd
_refine_ls_weighting_details 'w=1/[\s^2^(Fo^2^)+(0.1512P)^2^+81.3427P] where P=(Fo^2^+2Fc^2^)/3'
_refine_ls_weighting_scheme calc
_refine_ls_wR_factor_gt 0.2606
_refine_ls_wR_factor_ref 0.2691
_reflns_Friedel_coverage 0.000
_reflns_number_gt 6664
_reflns_number_total 8031
_reflns_threshold_expression 'I > 2\s(I)'
_cod_data_source_file d0cc00441c2.cif
_cod_data_source_block wky_sq
_cod_depositor_comments 'Adding full bibliography for 7126021.cif.'
_cod_original_sg_symbol_H-M 'P 21/n'
_cod_database_code 7126021
_shelx_shelxl_version_number 2014/7
_shelx_space_group_comment
;
The symmetry employed for this shelxl refinement is uniquely defined
by the following loop, which should always be used as a source of
symmetry information in preference to the above space-group names.
They are only intended as comments.
;

loop_
_space_group_symop_operation_xyz
'x, y, z'
'-x+1/2, y+1/2, -z+1/2'
'-x, -y, -z'
'x-1/2, -y-1/2, z-1/2'

loop_
_atom_site_label
_atom_site_type_symbol
_atom_site_fract_x
_atom_site_fract_y
_atom_site_fract_z
_atom_site_U_iso_or_equiv
_atom_site_adp_type
_atom_site_occupancy
_atom_site_site_symmetry_order
_atom_site_calc_flag
_atom_site_refinement_flags_posn
_atom_site_refinement_flags_adp
_atom_site_refinement_flags_occupancy
_atom_site_disorder_assembly
_atom_site_disorder_group
In1 In 0.23957(10) 0.39754(7) 0.15799(4) 0.0416(3) Uani 1 1 d . . . . .
In2 In 0.38552(9) 0.47045(6) 0.27931(3) 0.0385(3) Uani 1 1 d . . . . .
In3 In 0.58088(10) 0.29805(7) 0.20099(4) 0.0480(3) Uani 1 1 d . . . . .
In4 In -0.05560(10) 0.20439(7) 0.17620(4) 0.0439(3) Uani 1 1 d . . . . .
In5 In 0.31947(10) 0.12938(7) 0.14066(3) 0.0425(3) Uani 1 1 d . . . . .
In6 In 0.07622(15) 0.26567(10) 0.05742(4) 0.0653(4) Uani 1 1 d . . . . .
S1 S 0.2949(6) 0.1808(4) 0.05692(15) 0.0636(11) Uani 1 1 d . . . . .
S2 S 0.8263(4) 0.3385(3) 0.2063(3) 0.0789(18) Uani 1 1 d . . . . .
S3 S -0.0983(6) 0.1694(3) 0.09237(18) 0.0738(14) Uani 1 1 d . . . . .
S4 S 0.4814(5) 0.4127(4) 0.1445(2) 0.087(2) Uani 1 1 d . . . . .
S5 S -0.0008(7) 0.2848(5) -0.02822(18) 0.0900(18) Uani 1 1 d . . . . .
S6 S 0.0867(7) 0.4249(4) 0.08792(18) 0.0794(17) Uani 1 1 d . . . . .
S7 S 0.1953(3) 0.2399(2) 0.19160(12) 0.0379(7) Uani 1 1 d . . . . .
S8 S 0.1875(4) 0.5006(3) 0.22316(13) 0.0442(8) Uani 1 1 d . . . . .
S9 S 0.2830(4) 0.4751(3) 0.35682(14) 0.0495(8) Uani 1 1 d . . . . .
S10 S 0.4912(4) 0.3140(3) 0.28029(15) 0.0473(8) Uani 1 1 d . . . . .
S11 S 0.5595(4) 0.1372(3) 0.17148(16) 0.0499(9) Uani 1 1 d . . . . .
S12 S 0.5752(4) 0.5776(3) 0.26702(15) 0.0488(9) Uani 1 1 d . . . . .
N1 N 0.2880(18) 0.7065(10) 0.1889(6) 0.063(4) Uani 1 1 d . . . . .
H1A H 0.2153 0.7288 0.2029 0.094 Uiso 1 1 calc R U . . .
H1B H 0.3089 0.6506 0.2007 0.094 Uiso 1 1 calc R U . . .
H1C H 0.3592 0.7445 0.1944 0.094 Uiso 1 1 calc R U . . .
N2 N -0.1345(14) 0.5659(12) 0.2100(6) 0.063(4) Uani 1 1 d D . . . .
H2A H -0.0490 0.5491 0.2191 0.095 Uiso 1 1 calc R U . . .
H2B H -0.1620 0.6104 0.2292 0.095 Uiso 1 1 calc R U . . .
H2C H -0.1901 0.5172 0.2116 0.095 Uiso 1 1 calc R U . . .
N3 N 0.761(2) 0.4282(14) 0.3341(7) 0.079(5) Uani 1 1 d . . . . .
H3A H 0.6858 0.4530 0.3195 0.118 Uiso 1 1 calc R U . . .
H3B H 0.8335 0.4629 0.3287 0.118 Uiso 1 1 calc R U . . .
H3C H 0.7730 0.3712 0.3229 0.118 Uiso 1 1 calc R U . . .
C1 C 0.257(3) 0.6995(16) 0.1394(7) 0.077(6) Uani 1 1 d . . . . .
H1D H 0.1769 0.6600 0.1345 0.092 Uiso 1 1 calc R U . . .
H1E H 0.2310 0.7607 0.1277 0.092 Uiso 1 1 calc R U . . .
C2 C 0.358(4) 0.666(2) 0.1113(11) 0.122(12) Uani 1 1 d . . . . .
H2D H 0.3230 0.6650 0.0786 0.183 Uiso 1 1 calc R U . . .
H2E H 0.4369 0.7056 0.1145 0.183 Uiso 1 1 calc R U . . .
H2F H 0.3826 0.6044 0.1213 0.183 Uiso 1 1 calc R U . . .
C3 C -0.138(3) 0.599(2) 0.1626(8) 0.115(10) Uani 1 1 d D . . . .
H3D H -0.0731 0.6501 0.1620 0.138 Uiso 1 1 calc R U . . .
H3E H -0.1031 0.5502 0.1431 0.138 Uiso 1 1 calc R U . . .
C4 C -0.259(5) 0.630(5) 0.1400(18) 0.27(4) Uani 1 1 d D . . . .
H4A H -0.2414 0.6497 0.1083 0.409 Uiso 1 1 calc R U . . .
H4B H -0.3245 0.5803 0.1384 0.409 Uiso 1 1 calc R U . . .
H4C H -0.2942 0.6808 0.1574 0.409 Uiso 1 1 calc R U . . .
C5 C 0.744(6) 0.424(3) 0.3836(12) 0.157(17) Uani 1 1 d . . . . .
H5A H 0.6603 0.3889 0.3873 0.189 Uiso 1 1 calc R U . . .
H5B H 0.7249 0.4868 0.3934 0.189 Uiso 1 1 calc R U . . .
C6 C 0.843(9) 0.388(6) 0.419(2) 0.35(7) Uani 1 1 d . . . . .
H6A H 0.8066 0.3931 0.4497 0.526 Uiso 1 1 calc R U . . .
H6B H 0.8610 0.3243 0.4119 0.526 Uiso 1 1 calc R U . . .
H6C H 0.9262 0.4233 0.4181 0.526 Uiso 1 1 calc R U . . .

loop_
_atom_site_aniso_label
_atom_site_aniso_U_11
_atom_site_aniso_U_22
_atom_site_aniso_U_33
_atom_site_aniso_U_23
_atom_site_aniso_U_13
_atom_site_aniso_U_12
In1 0.0391(5) 0.0363(5) 0.0491(5) 0.0018(4) -0.0014(4) 0.0068(4)
In2 0.0313(5) 0.0332(5) 0.0508(5) -0.0008(4) 0.0007(4) -0.0001(3)
In3 0.0300(5) 0.0337(5) 0.0809(7) 0.0099(4) 0.0074(4) 0.0047(4)
In4 0.0364(5) 0.0323(5) 0.0620(6) -0.0012(4) -0.0071(4) 0.0040(4)
In5 0.0440(5) 0.0387(5) 0.0453(5) 0.0009(4) 0.0055(4) 0.0079(4)
In6 0.0821(9) 0.0606(7) 0.0506(6) -0.0073(5) -0.0185(6) 0.0201(6)
S1 0.081(3) 0.066(3) 0.044(2) 0.0054(18) 0.0050(19) 0.021(2)
S2 0.0238(17) 0.036(2) 0.177(6) -0.020(3) 0.013(2) -0.0005(15)
S3 0.098(4) 0.052(2) 0.066(3) -0.005(2) -0.034(3) -0.012(2)
S4 0.050(2) 0.075(3) 0.140(5) 0.069(3) 0.038(3) 0.028(2)
S5 0.101(4) 0.118(5) 0.048(2) 0.006(3) -0.018(3) -0.002(4)
S6 0.112(4) 0.056(3) 0.065(3) -0.006(2) -0.037(3) 0.030(3)
S7 0.0345(16) 0.0344(16) 0.0448(17) -0.0020(12) 0.0020(12) 0.0047(13)
S8 0.0353(17) 0.0413(18) 0.0551(19) -0.0042(15) -0.0041(14) 0.0077(14)
S9 0.062(2) 0.0372(18) 0.0501(19) 0.0017(14) 0.0071(16) 0.0018(16)
S10 0.0408(18) 0.0341(17) 0.067(2) 0.0070(15) -0.0001(15) 0.0032(14)
S11 0.0351(18) 0.0403(19) 0.075(2) 0.0057(17) 0.0062(16) 0.0129(14)
S12 0.0358(17) 0.0378(18) 0.074(2) -0.0075(16) 0.0119(16) -0.0067(14)
N1 0.077(11) 0.036(7) 0.076(10) 0.001(6) 0.015(8) -0.004(7)
N2 0.036(7) 0.073(10) 0.081(10) 0.014(8) 0.005(6) 0.014(7)
N3 0.080(12) 0.071(11) 0.085(12) 0.021(9) -0.004(9) -0.009(9)
C1 0.107(18) 0.061(12) 0.062(11) 0.005(9) 0.009(11) -0.002(11)
C2 0.17(3) 0.11(2) 0.090(18) 0.011(16) 0.05(2) 0.05(2)
C3 0.13(3) 0.09(2) 0.12(2) 0.013(17) 0.00(2) 0.039(19)
C4 0.28(8) 0.30(9) 0.25(7) 0.14(6) 0.08(6) 0.16(7)
C5 0.24(5) 0.15(4) 0.08(2) -0.01(2) 0.02(3) 0.01(4)
C6 0.50(14) 0.40(11) 0.17(5) 0.12(6) 0.14(7) 0.31(11)

loop_
_atom_type_symbol
_atom_type_description
_atom_type_scat_dispersion_real
_atom_type_scat_dispersion_imag
_atom_type_scat_source
C C 0.0181 0.0091 'International Tables Vol C Tables 4.2.6.8 and 6.1.1.4'
H H 0.0000 0.0000 'International Tables Vol C Tables 4.2.6.8 and 6.1.1.4'
N N 0.0311 0.0180 'International Tables Vol C Tables 4.2.6.8 and 6.1.1.4'
S S 0.3331 0.5567 'International Tables Vol C Tables 4.2.6.8 and 6.1.1.4'
In In 0.0822 5.0449 'International Tables Vol C Tables 4.2.6.8 and 6.1.1.4'

loop_
_geom_angle_atom_site_label_1
_geom_angle_atom_site_label_2
_geom_angle_atom_site_label_3
_geom_angle
_geom_angle_site_symmetry_1
_geom_angle_site_symmetry_3
_geom_angle_publ_flag
S4 In1 S6 114.5(2) . . ?
S4 In1 S8 108.1(2) . . ?
S6 In1 S8 111.48(16) . . ?
S4 In1 S7 109.37(13) . . ?
S6 In1 S7 109.98(17) . . ?
S8 In1 S7 102.77(12) . . ?
S12 In2 S9 117.32(14) . . ?
S12 In2 S8 111.57(14) . . ?
S9 In2 S8 102.77(14) . . ?
S12 In2 S10 105.02(13) . . ?
S9 In2 S10 101.86(13) . . ?
S8 In2 S10 118.53(13) . . ?
S4 In3 S10 112.17(17) . . ?
S4 In3 S2 103.00(19) . . ?
S10 In3 S2 108.69(19) . . ?
S4 In3 S11 113.2(2) . . ?
S10 In3 S11 111.49(13) . . ?
S2 In3 S11 107.80(14) . . ?
S3 In4 S2 116.6(2) . 1_455 ?
S3 In4 S12 117.68(16) . 2_545 ?
S2 In4 S12 108.13(18) 1_455 2_545 ?
S3 In4 S7 108.64(18) . . ?
S2 In4 S7 104.73(13) 1_455 . ?
S12 In4 S7 98.80(12) 2_545 . ?
S9 In5 S11 114.55(14) 2_545 . ?
S9 In5 S1 106.56(17) 2_545 . ?
S11 In5 S1 111.13(17) . . ?
S9 In5 S7 110.56(13) 2_545 . ?
S11 In5 S7 104.60(13) . . ?
S1 In5 S7 109.43(14) . . ?
S3 In6 S6 114.0(2) . . ?
S3 In6 S1 110.05(19) . . ?
S6 In6 S1 116.8(2) . . ?
S3 In6 S5 105.9(2) . . ?
S6 In6 S5 103.8(2) . . ?
S1 In6 S5 105.1(2) . . ?
In6 S1 In5 100.31(16) . . ?
In4 S2 In3 105.63(17) 1_655 . ?
In4 S3 In6 100.92(17) . . ?
In1 S4 In3 100.90(16) . . ?
In1 S6 In6 98.20(17) . . ?
In5 S7 In4 105.69(13) . . ?
In5 S7 In1 105.15(12) . . ?
In4 S7 In1 107.89(12) . . ?
In1 S8 In2 100.65(13) . . ?
In5 S9 In2 103.85(14) 2 . ?
In3 S10 In2 104.19(14) . . ?
In5 S11 In3 102.84(13) . . ?
In4 S12 In2 106.90(14) 2 . ?
C2 C1 N1 118(3) . . ?
C4 C3 N2 121(3) . . ?
N3 C5 C6 126(5) . . ?

loop_
_geom_bond_atom_site_label_1
_geom_bond_atom_site_label_2
_geom_bond_distance
_geom_bond_site_symmetry_2
_geom_bond_publ_flag
In1 S4 2.418(5) . ?
In1 S6 2.431(5) . ?
In1 S8 2.437(4) . ?
In1 S7 2.510(4) . ?
In2 S12 2.449(4) . ?
In2 S9 2.452(4) . ?
In2 S8 2.459(4) . ?
In2 S10 2.480(4) . ?
In3 S4 2.452(5) . ?
In3 S10 2.454(4) . ?
In3 S2 2.457(4) . ?
In3 S11 2.468(4) . ?
In4 S3 2.423(5) . ?
In4 S2 2.428(4) 1_455 ?
In4 S12 2.443(4) 2_545 ?
In4 S7 2.509(3) . ?
In5 S9 2.442(4) 2_545 ?
In5 S11 2.448(4) . ?
In5 S1 2.468(4) . ?
In5 S7 2.503(3) . ?
In6 S3 2.447(6) . ?
In6 S6 2.451(5) . ?
In6 S1 2.458(5) . ?
In6 S5 2.496(5) . ?
S2 In4 2.428(4) 1_655 ?
S9 In5 2.442(4) 2 ?
S12 In4 2.443(4) 2 ?
N1 C1 1.41(3) . ?
N2 C3 1.417(17) . ?
N3 C5 1.41(4) . ?
C1 C2 1.38(3) . ?
C3 C4 1.373(19) . ?
C5 C6 1.43(7) . ?

loop_
_geom_hbond_atom_site_label_D
_geom_hbond_atom_site_label_H
_geom_hbond_atom_site_label_A
_geom_hbond_distance_DH
_geom_hbond_distance_HA
_geom_hbond_distance_DA
_geom_hbond_angle_DHA
_geom_hbond_site_symmetry_A
N1 H1A S10 0.89 2.43 3.291(17) 163.5 2
N1 H1B S8 0.89 2.56 3.289(15) 139.2 .
N2 H2A S8 0.89 2.40 3.275(14) 166.1 .
N2 H2B S11 0.89 2.94 3.523(17) 125.0 2
N2 H2B S12 0.89 2.87 3.337(14) 114.4 1_455
N2 H2C S2 0.89 2.59 3.303(18) 138.1 1_455
N3 H3A S10 0.89 2.93 3.379(19) 113.1 .
N3 H3A S12 0.89 2.53 3.326(19) 149.9 .
N3 H3B S11 0.89 2.72 3.496(19) 146.2 2_655
C2 H2F S4 0.96 2.99 3.94(3) 174.1 .
C3 H3D S10 0.97 2.95 3.73(4) 138.7 2
C5 H5B S3 0.97 2.94 3.89(5) 164.7 2
